data_7046271
loop_
_publ_author_name
'Li, Yang'
'Chang, Ziling'
'Huang, Fangmin'
'Wu, Pengyan'
'Chu, Huacong'
'Wang, Jian'

_publ_section_title
;
 A bi-metallic MOF catalyst via sensitive detection &amp; adsorption of
 Fe<sup>3+</sup> ions for size-selective reaction prompting.
;
_journal_issue 28
_journal_name_full 'Dalton transactions (Cambridge, England : 2003)'
_journal_page_first 9267
_journal_page_last 9273
_journal_paper_doi 10.1039/c8dt01145a
_journal_volume 47
_journal_year 2018
_chemical_formula_sum 'C17 H14 Cd O10'
_chemical_formula_weight 490.68
_chemical_name_common Cd-MDIP
_chemical_name_systematic Cd-MDIP
_space_group_crystal_system orthorhombic
_space_group_IT_number 63
_space_group_name_Hall '-C 2c 2'
_space_group_name_H-M_alt 'C m c m'
_symmetry_space_group_name_Hall '-C 2c 2'
_symmetry_space_group_name_H-M 'C m c m'
_atom_sites_solution_hydrogens mixed
_audit_creation_method SHELXL-2018/3
_audit_update_record
;
2018-05-03 deposited with the CCDC.
2018-05-04 downloaded from the CCDC.
;
_cell_angle_alpha 90
_cell_angle_beta 90
_cell_angle_gamma 90
_cell_formula_units_Z 8
_cell_length_a 21.242(13)
_cell_length_b 7.928(5)
_cell_length_c 22.557(14)
_cell_measurement_reflns_used 1865
_cell_measurement_temperature 293(2)
_cell_measurement_theta_max 25.783
_cell_measurement_theta_min 2.634
_cell_volume 3799(4)
_computing_cell_refinement 'Bruker SMART'
_computing_data_collection 'Bruker SMART'
_computing_data_reduction 'Bruker SAINT'
_computing_molecular_graphics 'Bruker SHELXTL'
_computing_publication_material 'Bruker SHELXTL'
_computing_structure_refinement 'SHELXL-2018/3 (Sheldrick, 2018)'
_computing_structure_solution 'Bruker SHELXTL'
_diffrn_ambient_temperature 293(2)
_diffrn_measured_fraction_theta_full 1.000
_diffrn_measured_fraction_theta_max 1.000
_diffrn_measurement_device_type 'CCD area detector'
_diffrn_measurement_method 'phi and omega scans'
_diffrn_radiation_type MoK\a
_diffrn_radiation_wavelength 0.71073
_diffrn_reflns_av_R_equivalents 0.0621
_diffrn_reflns_av_unetI/netI 0.0454
_diffrn_reflns_Laue_measured_fraction_full 1.000
_diffrn_reflns_Laue_measured_fraction_max 1.000
_diffrn_reflns_limit_h_max 25
_diffrn_reflns_limit_h_min -24
_diffrn_reflns_limit_k_max 9
_diffrn_reflns_limit_k_min -7
_diffrn_reflns_limit_l_max 26
_diffrn_reflns_limit_l_min -26
_diffrn_reflns_number 9008
_diffrn_reflns_point_group_measured_fraction_full 1.000
_diffrn_reflns_point_group_measured_fraction_max 1.000
_diffrn_reflns_theta_full 24.981
_diffrn_reflns_theta_max 24.981
_diffrn_reflns_theta_min 1.806
_exptl_absorpt_coefficient_mu 1.202
_exptl_absorpt_correction_T_max 0.778
_exptl_absorpt_correction_T_min 0.737
_exptl_absorpt_correction_type multi-scan
_exptl_absorpt_process_details SADABS
_exptl_crystal_colour colorless
_exptl_crystal_density_diffrn 1.716
_exptl_crystal_description block
_exptl_crystal_F_000 1952
_exptl_crystal_size_max 0.270
_exptl_crystal_size_mid 0.250
_exptl_crystal_size_min 0.220
_refine_diff_density_max 1.398
_refine_diff_density_min -1.058
_refine_diff_density_rms 0.134
_refine_ls_extinction_method none
_refine_ls_goodness_of_fit_ref 1.011
_refine_ls_hydrogen_treatment mixed
_refine_ls_matrix_type full
_refine_ls_number_parameters 143
_refine_ls_number_reflns 1773
_refine_ls_number_restraints 2
_refine_ls_restrained_S_all 1.011
_refine_ls_R_factor_all 0.0606
_refine_ls_R_factor_gt 0.0477
_refine_ls_shift/su_max 0.001
_refine_ls_shift/su_mean 0.000
_refine_ls_structure_factor_coef Fsqd
_refine_ls_weighting_details 'w=1/[\s^2^(Fo^2^)+(0.0868P)^2^] where P=(Fo^2^+2Fc^2^)/3'
_refine_ls_weighting_scheme calc
_refine_ls_wR_factor_gt 0.1235
_refine_ls_wR_factor_ref 0.1293
_reflns_Friedel_coverage 0.000
_reflns_number_gt 1397
_reflns_number_total 1773
_reflns_threshold_expression 'I > 2\s(I)'
_cod_data_source_file c8dt01145a2.cif
_cod_data_source_block 1_sq
_cod_depositor_comments 'Adding full bibliography for 7046271.cif.'
_cod_database_code 7046271
_shelx_shelxl_version_number 2018/3
_shelx_space_group_comment
;
The symmetry employed for this shelxl refinement is uniquely defined
by the following loop, which should always be used as a source of
symmetry information in preference to the above space-group names.
They are only intended as comments.
;
_shelx_estimated_absorpt_t_min 0.737
_shelx_estimated_absorpt_t_max 0.778

loop_
_space_group_symop_operation_xyz
'x, y, z'
'-x, -y, z+1/2'
'-x, y, -z+1/2'
'x, -y, -z'
'x+1/2, y+1/2, z'
'-x+1/2, -y+1/2, z+1/2'
'-x+1/2, y+1/2, -z+1/2'
'x+1/2, -y+1/2, -z'
'-x, -y, -z'
'x, y, -z-1/2'
'x, -y, z-1/2'
'-x, y, z'
'-x+1/2, -y+1/2, -z'
'x+1/2, y+1/2, -z-1/2'
'x+1/2, -y+1/2, z-1/2'
'-x+1/2, y+1/2, z'

loop_
_atom_site_label
_atom_site_type_symbol
_atom_site_fract_x
_atom_site_fract_y
_atom_site_fract_z
_atom_site_U_iso_or_equiv
_atom_site_adp_type
_atom_site_occupancy
_atom_site_site_symmetry_order
_atom_site_calc_flag
_atom_site_refinement_flags_posn
_atom_site_refinement_flags_adp
_atom_site_refinement_flags_occupancy
Cd1 Cd 0.000000 0.09870(7) 0.57713(2) 0.0392(2) Uani 1 2 d S T P
O2W O 0.000000 -0.1773(7) 0.52809(19) 0.0391(11) Uani 1 2 d DS T P
O4 O 0.40620(18) 0.1214(5) 0.57369(15) 0.0558(12) Uani 1 1 d . . .
C9 C 0.2849(3) -0.1750(9) 0.750000 0.0308(14) Uani 1 2 d S T P
H9A H 0.263061 -0.282491 0.750000 0.037 Uiso 1 2 calc R U P
H9B H 0.329687 -0.198462 0.750001 0.037 Uiso 1 2 calc R U P
O2 O 0.10737(16) 0.1248(5) 0.55978(15) 0.0441(10) Uani 1 1 d . . .
C3 C 0.2686(2) -0.0824(5) 0.69311(18) 0.0272(10) Uani 1 1 d . . .
C6 C 0.2376(2) 0.0815(6) 0.58679(18) 0.0315(11) Uani 1 1 d . . .
H6A H 0.227357 0.134755 0.551344 0.038 Uiso 1 1 calc R U .
O1 O 0.07990(14) -0.0039(5) 0.64117(14) 0.0511(10) Uani 1 1 d . . .
C7 C 0.1222(2) 0.0495(6) 0.6076(2) 0.0343(11) Uani 1 1 d . . .
C8 C 0.3504(2) 0.1316(6) 0.5636(2) 0.0356(11) Uani 1 1 d . . .
O1W O 0.000000 0.3667(9) 0.6127(4) 0.078(2) Uani 1 2 d DS T P
C2 C 0.2060(2) -0.0617(6) 0.67615(19) 0.0289(10) Uani 1 1 d . . .
H2A H 0.174255 -0.104385 0.700228 0.035 Uiso 1 1 calc R U .
C1 C 0.18997(18) 0.0219(6) 0.62364(18) 0.0291(10) Uani 1 1 d . . .
C5 C 0.3003(2) 0.0615(6) 0.6028(2) 0.0290(10) Uani 1 1 d . . .
C4 C 0.31542(19) -0.0192(6) 0.65636(18) 0.0287(10) Uani 1 1 d . . .
H4A H 0.357397 -0.030580 0.667359 0.034 Uiso 1 1 calc R U .
O3 O 0.32772(14) 0.2068(5) 0.51711(14) 0.0557(11) Uani 1 1 d . . .
H3A H 0.356425 0.251942 0.498702 0.084 Uiso 1 1 calc R U .
H2WA H -0.0325(17) -0.243(5) 0.545(2) 0.048(14) Uiso 1 1 d D . .
H1WA H 0.035(3) 0.414(9) 0.592(3) 0.11(3) Uiso 1 1 d D . .

loop_
_atom_site_aniso_label
_atom_site_aniso_U_11
_atom_site_aniso_U_22
_atom_site_aniso_U_33
_atom_site_aniso_U_23
_atom_site_aniso_U_13
_atom_site_aniso_U_12
Cd1 0.0217(3) 0.0626(4) 0.0334(3) 0.0108(2) 0.000 0.000
O2W 0.024(2) 0.058(3) 0.036(3) 0.017(2) 0.000 0.000
O4 0.022(2) 0.093(3) 0.052(2) 0.0306(19) -0.0048(15) -0.0074(18)
C9 0.027(3) 0.039(4) 0.026(3) 0.000 0.000 0.007(3)
O2 0.0260(17) 0.076(3) 0.0301(17) 0.0223(16) -0.0023(14) 0.0003(16)
C3 0.027(2) 0.032(2) 0.023(2) -0.0043(18) 0.0016(17) 0.0023(19)
C6 0.030(3) 0.042(3) 0.022(2) 0.0012(19) -0.0006(18) 0.000(2)
O1 0.0273(17) 0.091(3) 0.0353(19) 0.0198(19) 0.0017(14) -0.0008(19)
C7 0.024(2) 0.051(3) 0.028(3) -0.001(2) -0.0018(18) -0.002(2)
C8 0.032(3) 0.047(3) 0.028(2) 0.0069(19) 0.0008(19) 0.001(2)
O1W 0.060(4) 0.066(4) 0.107(6) 0.002(4) 0.000 0.000
C2 0.028(2) 0.035(2) 0.024(2) -0.0012(18) 0.0044(17) -0.0003(19)
C1 0.024(2) 0.038(3) 0.025(2) 0.0011(19) 0.0005(17) 0.000(2)
C5 0.025(2) 0.037(3) 0.025(2) 0.0023(19) -0.0005(18) 0.0030(19)
C4 0.024(2) 0.038(3) 0.024(2) 0.0011(19) -0.0040(17) 0.0031(19)
O3 0.0263(17) 0.097(3) 0.044(2) 0.038(2) 0.0047(14) 0.0010(18)

loop_
_atom_type_symbol
_atom_type_description
_atom_type_scat_dispersion_real
_atom_type_scat_dispersion_imag
_atom_type_scat_source
C C 0.0033 0.0016 'International Tables Vol C Tables 4.2.6.8 and 6.1.1.4'
H H 0.0000 0.0000 'International Tables Vol C Tables 4.2.6.8 and 6.1.1.4'
O O 0.0106 0.0060 'International Tables Vol C Tables 4.2.6.8 and 6.1.1.4'
Cd Cd -0.8075 1.2024 'International Tables Vol C Tables 4.2.6.8 and 6.1.1.4'

loop_
_geom_angle_atom_site_label_1
_geom_angle_atom_site_label_2
_geom_angle_atom_site_label_3
_geom_angle
_geom_angle_site_symmetry_1
_geom_angle_site_symmetry_3
O1W Cd1 O2 88.64(11) . .
O1W Cd1 O2 88.64(11) . 12
O2 Cd1 O2 158.03(17) . 12
O1W Cd1 O1 96.06(18) . .
O2 Cd1 O1 55.31(11) . .
O2 Cd1 O1 146.66(11) 12 .
O1W Cd1 O1 96.07(18) . 12
O2 Cd1 O1 146.66(11) . 12
O2 Cd1 O1 55.31(11) 12 12
O1 Cd1 O1 91.35(16) . 12
O1W Cd1 O2W 173.9(2) . .
O2 Cd1 O2W 90.19(10) . .
O2 Cd1 O2W 90.19(10) 12 .
O1 Cd1 O2W 88.21(13) . .
O1 Cd1 O2W 88.20(13) 12 .
O1W Cd1 O2W 96.0(2) . 9_556
O2 Cd1 O2W 79.30(8) . 9_556
O2 Cd1 O2W 79.30(8) 12 9_556
O1 Cd1 O2W 132.53(8) . 9_556
O1 Cd1 O2W 132.53(8) 12 9_556
O2W Cd1 O2W 77.90(18) . 9_556
O1W Cd1 C7 92.58(12) . .
O2 Cd1 C7 27.91(14) . .
O2 Cd1 C7 174.05(12) 12 .
O1 Cd1 C7 27.40(12) . .
O1 Cd1 C7 118.75(13) 12 .
O2W Cd1 C7 89.20(11) . .
O2W Cd1 C7 106.34(10) 9_556 .
O1W Cd1 C7 92.58(12) . 12
O2 Cd1 C7 174.05(12) . 12
O2 Cd1 C7 27.91(14) 12 12
O1 Cd1 C7 118.75(13) . 12
O1 Cd1 C7 27.40(12) 12 12
O2W Cd1 C7 89.20(11) . 12
O2W Cd1 C7 106.34(10) 9_556 12
C7 Cd1 C7 146.1(2) . 12
Cd1 O2W Cd1 102.10(18) . 9_556
Cd1 O2W H2WA 108(3) . .
Cd1 O2W H2WA 122(3) 9_556 .
C3 C9 C3 115.4(5) 10_557 .
C3 C9 H9A 108.4 10_557 .
C3 C9 H9A 108.4 . .
C3 C9 H9B 108.4 10_557 .
C3 C9 H9B 108.4 . .
H9A C9 H9B 107.5 . .
C7 O2 Cd1 93.4(3) . .
C4 C3 C2 118.5(4) . .
C4 C3 C9 121.1(4) . .
C2 C3 C9 120.4(4) . .
C5 C6 C1 120.2(4) . .
C5 C6 H6A 119.9 . .
C1 C6 H6A 119.9 . .
C7 O1 Cd1 91.7(3) . .
O1 C7 O2 119.6(4) . .
O1 C7 C1 119.6(4) . .
O2 C7 C1 120.7(4) . .
O1 C7 Cd1 60.9(2) . .
O2 C7 Cd1 58.7(2) . .
C1 C7 Cd1 179.3(3) . .
O4 C8 O3 123.1(4) . .
O4 C8 C5 124.3(4) . .
O3 C8 C5 112.7(4) . .
Cd1 O1W H1WA 101(5) . .
C3 C2 C1 121.4(4) . .
C3 C2 H2A 119.3 . .
C1 C2 H2A 119.3 . .
C6 C1 C2 119.3(4) . .
C6 C1 C7 120.2(4) . .
C2 C1 C7 120.5(4) . .
C6 C5 C4 119.6(4) . .
C6 C5 C8 119.2(4) . .
C4 C5 C8 121.1(4) . .
C3 C4 C5 121.0(4) . .
C3 C4 H4A 119.5 . .
C5 C4 H4A 119.5 . .
C8 O3 H3A 109.5 . .

loop_
_geom_bond_atom_site_label_1
_geom_bond_atom_site_label_2
_geom_bond_distance
_geom_bond_site_symmetry_2
Cd1 O1W 2.271(7) .
Cd1 O2 2.323(4) .
Cd1 O2 2.323(4) 12
Cd1 O1 2.372(3) .
Cd1 O1 2.372(3) 12
Cd1 O2W 2.452(6) .
Cd1 O2W 2.454(4) 9_556
Cd1 C7 2.713(4) .
Cd1 C7 2.714(4) 12
O2W H2WA 0.942(19) .
O4 C8 1.210(7) .
C9 C3 1.518(5) 10_557
C9 C3 1.518(5) .
C9 H9A 0.9700 .
C9 H9B 0.9700 .
O2 C7 1.272(6) .
C3 C4 1.388(6) .
C3 C2 1.393(6) .
C6 C5 1.391(6) .
C6 C1 1.391(6) .
C6 H6A 0.9300 .
O1 C7 1.249(5) .
C7 C1 1.500(6) .
C8 O3 1.299(6) .
C8 C5 1.491(7) .
O1W H1WA 0.95(2) .
C2 C1 1.400(6) .
C2 H2A 0.9300 .
C5 C4 1.404(6) .
C4 H4A 0.9300 .
O3 H3A 0.8200 .
